data_1511924
loop_
_publ_author_name
'Wang, Sunewang Rixin'
'Radosevich, Alexander T.'

_publ_section_title
;
 Reductive Homocondensation of Benzylidene- and Alkylidenepyruvate Esters
 by a P(NMe2)3-Mediated Tandem Reaction.
;
_journal_issue 8
_journal_name_full 'Organic letters'
_journal_page_first 1926
_journal_page_last 1929
_journal_paper_doi 10.1021/ol400576e
_journal_volume 15
_journal_year 2013
_chemical_formula_moiety 'C28 H32 O5'
_chemical_formula_sum 'C28 H32 O5'
_chemical_formula_weight 448.54
_chemical_name_systematic
; 
 ? 
;
_space_group_IT_number 2
_symmetry_cell_setting triclinic
_symmetry_space_group_name_Hall '-P 1'
_symmetry_space_group_name_H-M 'P -1'
_atom_sites_solution_hydrogens geom
_atom_sites_solution_primary direct
_atom_sites_solution_secondary difmap
_audit_creation_method SHELXL-97
_cell_angle_alpha 77.506(10)
_cell_angle_beta 77.945(7)
_cell_angle_gamma 89.988(7)
_cell_formula_units_Z 4
_cell_length_a 10.046(4)
_cell_length_b 12.149(5)
_cell_length_c 22.277(10)
_cell_measurement_reflns_used 5398
_cell_measurement_temperature 273(2)
_cell_measurement_theta_max 27.697
_cell_measurement_theta_min 2.145
_cell_volume 2593.1(19)
_computing_cell_refinement 'Bruker SMART'
_computing_data_collection 'Bruker SMART'
_computing_data_reduction 'Bruker SAINT'
_computing_molecular_graphics 'Bruker SHELXTL'
_computing_publication_material 'Bruker SHELXTL'
_computing_structure_refinement 'SHELXL-97 (Sheldrick, 1997)'
_computing_structure_solution 'SHELXS-97 (Sheldrick, 1990)'
_diffrn_ambient_temperature 273(2)
_diffrn_measured_fraction_theta_full 0.965
_diffrn_measured_fraction_theta_max 0.965
_diffrn_measurement_device_type 'CCD area detector'
_diffrn_measurement_method 'phi and omega scans'
_diffrn_radiation_monochromator graphite
_diffrn_radiation_source 'fine-focus sealed tube'
_diffrn_radiation_type MoK\a
_diffrn_radiation_wavelength 0.71073
_diffrn_reflns_av_R_equivalents 0.0337
_diffrn_reflns_av_sigmaI/netI 0.0695
_diffrn_reflns_limit_h_max 13
_diffrn_reflns_limit_h_min -13
_diffrn_reflns_limit_k_max 14
_diffrn_reflns_limit_k_min -16
_diffrn_reflns_limit_l_max 29
_diffrn_reflns_limit_l_min -29
_diffrn_reflns_number 24116
_diffrn_reflns_theta_full 28.24
_diffrn_reflns_theta_max 28.24
_diffrn_reflns_theta_min 1.72
_exptl_absorpt_coefficient_mu 0.078
_exptl_absorpt_correction_T_max 0.9953
_exptl_absorpt_correction_T_min 0.9854
_exptl_absorpt_correction_type multi-scan
_exptl_absorpt_process_details SADABS
_exptl_crystal_colour colorless
_exptl_crystal_density_diffrn 1.149
_exptl_crystal_density_method 'not measured'
_exptl_crystal_description block
_exptl_crystal_F_000 960
_exptl_crystal_size_max 0.19
_exptl_crystal_size_mid 0.16
_exptl_crystal_size_min 0.06
_refine_diff_density_max 0.387
_refine_diff_density_min -0.250
_refine_diff_density_rms 0.044
_refine_ls_extinction_method none
_refine_ls_goodness_of_fit_ref 1.028
_refine_ls_hydrogen_treatment noref
_refine_ls_matrix_type full
_refine_ls_number_parameters 611
_refine_ls_number_reflns 12363
_refine_ls_number_restraints 0
_refine_ls_restrained_S_all 1.028
_refine_ls_R_factor_all 0.1426
_refine_ls_R_factor_gt 0.0712
_refine_ls_shift/su_max 0.009
_refine_ls_shift/su_mean 0.000
_refine_ls_structure_factor_coef Fsqd
_refine_ls_weighting_details 'calc w=1/[\s^2^(Fo^2^)+(0.1256P)^2^+0.0597P] where P=(Fo^2^+2Fc^2^)/3'
_refine_ls_weighting_scheme calc
_refine_ls_wR_factor_gt 0.2002
_refine_ls_wR_factor_ref 0.2463
_reflns_number_gt 5885
_reflns_number_total 12363
_reflns_threshold_expression >2sigma(I)
_cod_data_source_file ol400576e_si_003.cif
_cod_data_source_block rxw5t
_cod_depositor_comments
;
The following automatic conversions were performed:

'_symmetry_cell_setting' value 'Triclinic' changed to 'triclinic'
according to /home/saulius/struct/CIF-dictionaries/cif_core.dic
dictionary named 'cif_core.dic' version 2.4.2 from 2011-04-26.

Automatic conversion script
Id: cif_fix_values 1891 2012-01-12 08:04:46Z andrius 
;
_cod_original_cell_volume 2593(2)
_cod_original_sg_symbol_H-M P-1
_cod_database_code 1511924

loop_
_symmetry_equiv_pos_as_xyz
'x, y, z'
'-x, -y, -z'

loop_
_atom_site_label
_atom_site_type_symbol
_atom_site_fract_x
_atom_site_fract_y
_atom_site_fract_z
_atom_site_U_iso_or_equiv
_atom_site_adp_type
_atom_site_occupancy
_atom_site_symmetry_multiplicity
_atom_site_calc_flag
_atom_site_refinement_flags
C1 C 0.5287(2) 0.98550(19) 0.17094(10) 0.0507(5) Uani 1 1 d .
C2 C 0.6433(2) 1.06220(19) 0.18054(10) 0.0518(6) Uani 1 1 d .
H2 H 0.6295 1.1397 0.1597 0.062 Uiso 1 1 calc R
C3 C 0.7650(3) 1.0222(2) 0.14002(12) 0.0653(7) Uani 1 1 d .
H3 H 0.8519 1.0568 0.1290 0.078 Uiso 1 1 calc R
C4 C 0.7312(3) 0.9313(2) 0.12239(11) 0.0596(6) Uani 1 1 d .
C5 C 0.8141(3) 0.8583(3) 0.08522(13) 0.0792(8) Uani 1 1 d .
C6 C 1.0300(5) 0.8177(6) 0.0361(3) 0.183(3) Uani 1 1 d .
H6A H 0.9955 0.7408 0.0514 0.275 Uiso 1 1 calc R
H6B H 1.1215 0.8236 0.0419 0.275 Uiso 1 1 calc R
H6C H 1.0294 0.8409 -0.0079 0.275 Uiso 1 1 calc R
C7 C 0.4539(3) 1.0518(3) 0.12243(11) 0.0660(7) Uani 1 1 d .
C8 C 0.3214(5) 1.0374(5) 0.0485(2) 0.165(2) Uani 1 1 d .
H8A H 0.2577 1.0843 0.0684 0.247 Uiso 1 1 calc R
H8B H 0.2727 0.9798 0.0371 0.247 Uiso 1 1 calc R
H8C H 0.3788 1.0826 0.0114 0.247 Uiso 1 1 calc R
C9 C 0.6524(2) 1.06374(19) 0.24748(11) 0.0524(6) Uani 1 1 d .
C10 C 0.6982(3) 0.9728(2) 0.28786(12) 0.0634(7) Uani 1 1 d .
C11 C 0.7061(3) 0.9845(3) 0.34748(15) 0.0852(9) Uani 1 1 d .
H11 H 0.7385 0.9252 0.3737 0.102 Uiso 1 1 calc R
C12 C 0.6684(4) 1.0797(3) 0.36995(14) 0.0903(10) Uani 1 1 d .
C13 C 0.6217(3) 1.1665(3) 0.33071(13) 0.0778(8) Uani 1 1 d .
H13 H 0.5948 1.2311 0.3451 0.093 Uiso 1 1 calc R
C14 C 0.6131(2) 1.1608(2) 0.27005(11) 0.0578(6) Uani 1 1 d .
C15 C 0.7364(3) 0.8619(2) 0.27014(15) 0.0849(9) Uani 1 1 d .
H15A H 0.6661 0.8355 0.2527 0.127 Uiso 1 1 calc R
H15B H 0.7465 0.8074 0.3069 0.127 Uiso 1 1 calc R
H15C H 0.8208 0.8726 0.2395 0.127 Uiso 1 1 calc R
C16 C 0.6801(6) 1.0876(4) 0.43614(17) 0.159(2) Uani 1 1 d .
H16A H 0.6424 1.0193 0.4655 0.238 Uiso 1 1 calc R
H16B H 0.6309 1.1505 0.4474 0.238 Uiso 1 1 calc R
H16C H 0.7742 1.0981 0.4371 0.238 Uiso 1 1 calc R
C17 C 0.5595(3) 1.2618(2) 0.23099(14) 0.0742(8) Uani 1 1 d .
H17A H 0.5336 1.3168 0.2559 0.111 Uiso 1 1 calc R
H17B H 0.4816 1.2383 0.2174 0.111 Uiso 1 1 calc R
H17C H 0.6292 1.2944 0.1949 0.111 Uiso 1 1 calc R
C18 C 0.4209(2) 0.9373(2) 0.22919(10) 0.0537(6) Uani 1 1 d .
H18 H 0.3890 0.9850 0.2560 0.064 Uiso 1 1 calc R
C19 C 0.3690(3) 0.8341(2) 0.24475(12) 0.0626(6) Uani 1 1 d .
H19 H 0.4077 0.7848 0.2201 0.075 Uiso 1 1 calc R
C20 C 0.2534(3) 0.7880(2) 0.29850(12) 0.0623(7) Uani 1 1 d .
C21 C 0.2558(3) 0.7861(2) 0.36090(13) 0.0744(8) Uani 1 1 d .
C22 C 0.1428(3) 0.7429(3) 0.40801(14) 0.0881(9) Uani 1 1 d .
H22 H 0.1446 0.7428 0.4496 0.106 Uiso 1 1 calc R
C23 C 0.0277(3) 0.6999(3) 0.39448(17) 0.0874(10) Uani 1 1 d .
C24 C 0.0275(3) 0.7021(2) 0.33284(16) 0.0789(8) Uani 1 1 d .
H24 H -0.0497 0.6739 0.3232 0.095 Uiso 1 1 calc R
C25 C 0.1372(3) 0.7444(2) 0.28429(13) 0.0659(7) Uani 1 1 d .
C26 C 0.3807(4) 0.8284(4) 0.37898(16) 0.1107(12) Uani 1 1 d .
H26A H 0.4591 0.7910 0.3619 0.166 Uiso 1 1 calc R
H26B H 0.3675 0.8127 0.4240 0.166 Uiso 1 1 calc R
H26C H 0.3946 0.9084 0.3625 0.166 Uiso 1 1 calc R
C27 C -0.0949(4) 0.6530(4) 0.44714(19) 0.1331(15) Uani 1 1 d .
H27A H -0.1751 0.6543 0.4300 0.200 Uiso 1 1 calc R
H27B H -0.1068 0.6985 0.4780 0.200 Uiso 1 1 calc R
H27C H -0.0800 0.5768 0.4666 0.200 Uiso 1 1 calc R
C28 C 0.1299(3) 0.7465(3) 0.21732(15) 0.0870(9) Uani 1 1 d .
H28A H 0.1491 0.8221 0.1926 0.130 Uiso 1 1 calc R
H28B H 0.0402 0.7212 0.2160 0.130 Uiso 1 1 calc R
H28C H 0.1957 0.6976 0.2006 0.130 Uiso 1 1 calc R
C29 C 1.2322(2) 0.4765(2) 0.11984(10) 0.0575(6) Uani 1 1 d .
C30 C 1.2675(2) 0.3731(2) 0.13873(11) 0.0616(6) Uani 1 1 d .
H30 H 1.3553 0.3481 0.1292 0.074 Uiso 1 1 calc R
C31 C 1.1452(2) 0.30027(19) 0.17830(10) 0.0509(5) Uani 1 1 d .
H31 H 1.1332 0.2384 0.1577 0.061 Uiso 1 1 calc R
C32 C 1.0304(2) 0.38420(18) 0.16757(10) 0.0483(5) Uani 1 1 d .
C33 C 1.3161(3) 0.5793(3) 0.08407(12) 0.0735(8) Uani 1 1 d .
C34 C 1.5335(5) 0.6574(5) 0.0350(2) 0.170(2) Uani 1 1 d .
H34A H 1.5391 0.6675 -0.0094 0.255 Uiso 1 1 calc R
H34B H 1.6230 0.6472 0.0436 0.255 Uiso 1 1 calc R
H34C H 1.4964 0.7228 0.0487 0.255 Uiso 1 1 calc R
C35 C 0.9576(3) 0.3539(3) 0.11888(11) 0.0613(6) Uani 1 1 d .
C36 C 0.8220(5) 0.4205(5) 0.04558(19) 0.1513(19) Uani 1 1 d .
H36A H 0.8801 0.4109 0.0071 0.227 Uiso 1 1 calc R
H36B H 0.7652 0.4829 0.0366 0.227 Uiso 1 1 calc R
H36C H 0.7658 0.3530 0.0648 0.227 Uiso 1 1 calc R
C37 C 1.1528(2) 0.24824(19) 0.24597(11) 0.0529(6) Uani 1 1 d .
C38 C 1.1149(2) 0.1333(2) 0.26950(12) 0.0628(7) Uani 1 1 d .
C39 C 1.1243(3) 0.0825(3) 0.33058(15) 0.0848(9) Uani 1 1 d .
H39 H 1.0990 0.0063 0.3457 0.102 Uiso 1 1 calc R
C40 C 1.1696(4) 0.1405(3) 0.36922(15) 0.0954(10) Uani 1 1 d .
C41 C 1.2034(3) 0.2538(3) 0.34602(14) 0.0845(9) Uani 1 1 d .
H41 H 1.2332 0.2946 0.3719 0.101 Uiso 1 1 calc R
C42 C 1.1952(2) 0.3099(2) 0.28569(12) 0.0621(6) Uani 1 1 d .
C43 C 1.2311(3) 0.4345(2) 0.26744(14) 0.0792(8) Uani 1 1 d .
H43A H 1.2327 0.4622 0.3045 0.119 Uiso 1 1 calc R
H43B H 1.1644 0.4729 0.2465 0.119 Uiso 1 1 calc R
H43C H 1.3193 0.4480 0.2396 0.119 Uiso 1 1 calc R
C44 C 1.1809(6) 0.0847(4) 0.43591(18) 0.169(2) Uani 1 1 d .
H44A H 1.2741 0.0898 0.4396 0.254 Uiso 1 1 calc R
H44B H 1.1505 0.0068 0.4451 0.254 Uiso 1 1 calc R
H44C H 1.1253 0.1224 0.4651 0.254 Uiso 1 1 calc R
C45 C 1.0631(3) 0.0614(2) 0.23152(15) 0.0822(9) Uani 1 1 d .
H45A H 0.9839 0.0937 0.2182 0.123 Uiso 1 1 calc R
H45B H 1.0395 -0.0133 0.2568 0.123 Uiso 1 1 calc R
H45C H 1.1326 0.0580 0.1953 0.123 Uiso 1 1 calc R
C46 C 0.9209(2) 0.38793(19) 0.22442(10) 0.0494(5) Uani 1 1 d .
H46 H 0.8872 0.3194 0.2512 0.059 Uiso 1 1 calc R
C47 C 0.8689(2) 0.4796(2) 0.23942(11) 0.0574(6) Uani 1 1 d .
H47 H 0.9097 0.5481 0.2153 0.069 Uiso 1 1 calc R
C48 C 0.7508(2) 0.4844(2) 0.29138(11) 0.0572(6) Uani 1 1 d .
C49 C 0.7501(3) 0.4349(2) 0.35442(12) 0.0660(7) Uani 1 1 d .
C50 C 0.6328(3) 0.4380(3) 0.39968(13) 0.0796(8) Uani 1 1 d .
H50 H 0.6317 0.4047 0.4415 0.095 Uiso 1 1 calc R
C51 C 0.5169(3) 0.4892(3) 0.38458(15) 0.0786(8) Uani 1 1 d .
C52 C 0.5214(3) 0.5405(3) 0.32278(14) 0.0749(8) Uani 1 1 d .
H52 H 0.4456 0.5775 0.3123 0.090 Uiso 1 1 calc R
C53 C 0.6352(3) 0.5388(2) 0.27571(13) 0.0638(7) Uani 1 1 d .
C54 C 0.6329(3) 0.5909(3) 0.20852(14) 0.0870(9) Uani 1 1 d .
H54A H 0.7063 0.6468 0.1915 0.131 Uiso 1 1 calc R
H54B H 0.5477 0.6258 0.2065 0.131 Uiso 1 1 calc R
H54C H 0.6431 0.5335 0.1845 0.131 Uiso 1 1 calc R
C55 C 0.8735(3) 0.3794(3) 0.37382(14) 0.0942(10) Uani 1 1 d .
H55A H 0.8620 0.3665 0.4187 0.141 Uiso 1 1 calc R
H55B H 0.9532 0.4277 0.3539 0.141 Uiso 1 1 calc R
H55C H 0.8838 0.3087 0.3612 0.141 Uiso 1 1 calc R
C56 C 0.3893(4) 0.4876(4) 0.43552(17) 0.1247(15) Uani 1 1 d .
H56A H 0.3101 0.4818 0.4184 0.187 Uiso 1 1 calc R
H56B H 0.3883 0.5559 0.4506 0.187 Uiso 1 1 calc R
H56C H 0.3889 0.4240 0.4697 0.187 Uiso 1 1 calc R
O1 O 0.59692(17) 0.89505(14) 0.14464(8) 0.0642(5) Uani 1 1 d .
O2 O 0.4048(3) 0.9851(2) 0.09193(12) 0.1236(10) Uani 1 1 d .
O3 O 0.4375(3) 1.1479(2) 0.11411(12) 0.1186(9) Uani 1 1 d .
O4 O 0.7705(3) 0.7823(2) 0.06874(12) 0.1139(9) Uani 1 1 d .
O5 O 0.9427(3) 0.8913(3) 0.07134(14) 0.1272(10) Uani 1 1 d .
O6 O 1.09773(16) 0.49503(13) 0.14058(7) 0.0584(4) Uani 1 1 d .
O7 O 0.9435(3) 0.2629(2) 0.11119(12) 0.1174(9) Uani 1 1 d .
O8 O 0.9057(3) 0.4429(2) 0.08854(12) 0.1159(9) Uani 1 1 d .
O9 O 1.2729(3) 0.6696(2) 0.06981(12) 0.1075(8) Uani 1 1 d .
O10 O 1.4448(2) 0.5572(2) 0.06877(13) 0.1142(9) Uani 1 1 d .

loop_
_atom_site_aniso_label
_atom_site_aniso_U_11
_atom_site_aniso_U_22
_atom_site_aniso_U_33
_atom_site_aniso_U_23
_atom_site_aniso_U_13
_atom_site_aniso_U_12
C1 0.0496(13) 0.0505(13) 0.0525(13) -0.0143(10) -0.0091(10) 0.0019(10)
C2 0.0519(13) 0.0468(13) 0.0539(13) -0.0091(10) -0.0073(10) -0.0004(10)
C3 0.0511(14) 0.0743(18) 0.0671(16) -0.0204(13) 0.0002(11) -0.0039(12)
C4 0.0593(15) 0.0599(16) 0.0560(14) -0.0148(11) -0.0019(11) 0.0060(12)
C5 0.083(2) 0.085(2) 0.0616(17) -0.0153(15) 0.0010(14) 0.0148(17)
C6 0.121(4) 0.221(6) 0.224(6) -0.130(5) 0.011(4) 0.061(4)
C7 0.0627(16) 0.081(2) 0.0512(14) -0.0108(13) -0.0097(12) -0.0030(14)
C8 0.171(5) 0.219(5) 0.112(3) 0.014(3) -0.100(3) -0.042(4)
C9 0.0426(12) 0.0537(14) 0.0598(14) -0.0105(11) -0.0106(10) -0.0037(10)
C10 0.0564(15) 0.0614(16) 0.0727(17) -0.0059(12) -0.0237(12) 0.0015(12)
C11 0.089(2) 0.084(2) 0.082(2) 0.0030(17) -0.0388(17) -0.0078(17)
C12 0.113(3) 0.094(3) 0.0672(18) -0.0122(17) -0.0329(17) -0.023(2)
C13 0.092(2) 0.076(2) 0.0706(18) -0.0279(15) -0.0169(15) -0.0112(16)
C14 0.0540(14) 0.0570(15) 0.0630(15) -0.0169(11) -0.0100(11) -0.0058(11)
C15 0.084(2) 0.0695(19) 0.097(2) -0.0021(15) -0.0278(16) 0.0195(15)
C16 0.254(6) 0.151(4) 0.082(3) -0.018(3) -0.068(3) -0.044(4)
C17 0.0831(19) 0.0588(16) 0.0884(19) -0.0289(14) -0.0224(15) 0.0134(14)
C18 0.0512(13) 0.0589(15) 0.0510(13) -0.0118(10) -0.0113(10) 0.0018(11)
C19 0.0649(16) 0.0510(15) 0.0666(15) -0.0153(11) 0.0000(12) 0.0022(12)
C20 0.0622(16) 0.0465(14) 0.0684(16) -0.0066(11) 0.0016(12) 0.0005(11)
C21 0.0682(18) 0.0767(19) 0.0692(17) -0.0077(14) -0.0025(14) -0.0031(14)
C22 0.090(2) 0.089(2) 0.0678(18) -0.0043(15) 0.0067(15) -0.0008(18)
C23 0.070(2) 0.0669(19) 0.102(2) -0.0043(16) 0.0184(17) -0.0021(15)
C24 0.0652(18) 0.0580(17) 0.101(2) -0.0097(15) 0.0033(16) -0.0052(13)
C25 0.0626(16) 0.0427(13) 0.0856(19) -0.0106(12) -0.0043(13) 0.0016(11)
C26 0.094(3) 0.156(4) 0.077(2) -0.017(2) -0.0185(18) -0.018(2)
C27 0.100(3) 0.137(4) 0.124(3) -0.008(3) 0.039(2) -0.020(2)
C28 0.094(2) 0.0704(19) 0.099(2) -0.0231(16) -0.0220(17) -0.0111(16)
C29 0.0546(14) 0.0600(16) 0.0524(13) -0.0070(11) -0.0045(11) -0.0050(11)
C30 0.0471(13) 0.0703(17) 0.0599(14) -0.0078(12) -0.0015(11) 0.0037(11)
C31 0.0498(13) 0.0460(13) 0.0546(13) -0.0105(10) -0.0065(10) 0.0022(10)
C32 0.0475(12) 0.0463(12) 0.0487(12) -0.0068(9) -0.0091(9) -0.0011(10)
C33 0.077(2) 0.082(2) 0.0533(15) -0.0068(14) -0.0048(13) -0.0168(16)
C34 0.111(3) 0.150(4) 0.192(5) 0.035(4) 0.019(3) -0.058(3)
C35 0.0577(15) 0.0766(19) 0.0479(13) -0.0137(12) -0.0073(11) 0.0012(13)
C36 0.152(4) 0.234(6) 0.104(3) -0.056(3) -0.090(3) 0.063(4)
C37 0.0435(12) 0.0494(13) 0.0620(14) -0.0068(11) -0.0085(10) 0.0059(10)
C38 0.0541(14) 0.0493(14) 0.0773(17) -0.0051(12) -0.0065(12) 0.0084(11)
C39 0.091(2) 0.0646(18) 0.083(2) 0.0101(16) -0.0106(17) 0.0120(15)
C40 0.114(3) 0.095(3) 0.072(2) 0.0011(18) -0.0278(18) 0.031(2)
C41 0.092(2) 0.095(2) 0.0736(19) -0.0181(17) -0.0341(16) 0.0210(18)
C42 0.0555(15) 0.0672(16) 0.0647(15) -0.0118(12) -0.0186(12) 0.0079(12)
C43 0.085(2) 0.0754(19) 0.0849(19) -0.0243(15) -0.0296(15) -0.0090(15)
C44 0.264(7) 0.144(4) 0.089(3) 0.013(3) -0.054(3) 0.055(4)
C45 0.086(2) 0.0502(16) 0.107(2) -0.0103(15) -0.0201(17) -0.0041(14)
C46 0.0482(13) 0.0506(13) 0.0480(12) -0.0083(10) -0.0100(9) -0.0014(10)
C47 0.0568(14) 0.0492(14) 0.0619(14) -0.0128(11) -0.0026(11) -0.0053(11)
C48 0.0587(15) 0.0502(14) 0.0627(15) -0.0235(11) -0.0017(11) -0.0049(11)
C49 0.0680(17) 0.0704(17) 0.0629(16) -0.0277(13) -0.0081(13) -0.0015(13)
C50 0.086(2) 0.093(2) 0.0600(16) -0.0316(14) -0.0024(14) -0.0088(17)
C51 0.0634(18) 0.094(2) 0.082(2) -0.0469(17) 0.0039(15) -0.0116(15)
C52 0.0622(17) 0.0800(19) 0.089(2) -0.0419(16) -0.0069(14) 0.0020(14)
C53 0.0631(16) 0.0534(15) 0.0776(17) -0.0297(12) -0.0052(13) 0.0000(12)
C54 0.094(2) 0.077(2) 0.087(2) -0.0149(16) -0.0182(17) 0.0248(16)
C55 0.095(2) 0.122(3) 0.0628(17) -0.0150(17) -0.0158(16) 0.011(2)
C56 0.085(2) 0.187(4) 0.101(3) -0.072(3) 0.0241(19) -0.012(2)
O1 0.0666(11) 0.0549(10) 0.0684(10) -0.0228(8) 0.0010(8) -0.0047(8)
O2 0.154(2) 0.120(2) 0.1096(18) 0.0013(15) -0.0838(17) -0.0333(17)
O3 0.169(3) 0.0882(18) 0.125(2) -0.0266(14) -0.0875(18) 0.0499(16)
O4 0.129(2) 0.0872(17) 0.124(2) -0.0554(15) 0.0116(15) 0.0015(15)
O5 0.0788(17) 0.146(2) 0.167(2) -0.091(2) 0.0075(16) 0.0194(15)
O6 0.0586(10) 0.0470(9) 0.0616(9) -0.0046(7) -0.0025(7) 0.0000(7)
O7 0.170(3) 0.0851(17) 0.124(2) -0.0311(14) -0.0825(18) -0.0114(15)
O8 0.145(2) 0.134(2) 0.1003(16) -0.0436(15) -0.0775(16) 0.0597(17)
O9 0.1106(19) 0.0638(14) 0.1238(19) 0.0046(13) 0.0028(14) -0.0113(12)
O10 0.0727(15) 0.0921(16) 0.144(2) 0.0161(14) 0.0076(14) -0.0212(12)

loop_
_atom_type_symbol
_atom_type_description
_atom_type_scat_dispersion_real
_atom_type_scat_dispersion_imag
_atom_type_scat_source
C C 0.0033 0.0016 'International Tables Vol C Tables 4.2.6.8 and 6.1.1.4'
H H 0.0000 0.0000 'International Tables Vol C Tables 4.2.6.8 and 6.1.1.4'
O O 0.0106 0.0060 'International Tables Vol C Tables 4.2.6.8 and 6.1.1.4'

loop_
_geom_angle_atom_site_label_1
_geom_angle_atom_site_label_2
_geom_angle_atom_site_label_3
_geom_angle
O1 C1 C18 110.57(18)
O1 C1 C7 107.56(19)
C18 C1 C7 106.50(19)
O1 C1 C2 106.30(18)
C18 C1 C2 115.59(19)
C7 C1 C2 110.09(19)
C3 C2 C9 117.1(2)
C3 C2 C1 99.67(19)
C9 C2 C1 117.86(17)
C3 C2 H2 107.1
C9 C2 H2 107.1
C1 C2 H2 107.1
C4 C3 C2 110.5(2)
C4 C3 H3 124.7
C2 C3 H3 124.7
C3 C4 O1 114.3(2)
C3 C4 C5 131.2(3)
O1 C4 C5 114.4(3)
O4 C5 O5 124.1(3)
O4 C5 C4 125.1(3)
O5 C5 C4 110.8(3)
O5 C6 H6A 109.5
O5 C6 H6B 109.5
H6A C6 H6B 109.5
O5 C6 H6C 109.5
H6A C6 H6C 109.5
H6B C6 H6C 109.5
O3 C7 O2 123.1(3)
O3 C7 C1 125.3(3)
O2 C7 C1 111.5(3)
O2 C8 H8A 109.5
O2 C8 H8B 109.5
H8A C8 H8B 109.5
O2 C8 H8C 109.5
H8A C8 H8C 109.5
H8B C8 H8C 109.5
C14 C9 C10 118.6(2)
C14 C9 C2 118.2(2)
C10 C9 C2 123.2(2)
C11 C10 C9 118.4(3)
C11 C10 C15 118.1(2)
C9 C10 C15 123.5(2)
C12 C11 C10 123.4(3)
C12 C11 H11 118.3
C10 C11 H11 118.3
C13 C12 C11 117.6(3)
C13 C12 C16 121.5(4)
C11 C12 C16 120.9(4)
C12 C13 C14 121.9(3)
C12 C13 H13 119.1
C14 C13 H13 119.1
C13 C14 C9 120.1(2)
C13 C14 C17 117.2(2)
C9 C14 C17 122.7(2)
C10 C15 H15A 109.5
C10 C15 H15B 109.5
H15A C15 H15B 109.5
C10 C15 H15C 109.5
H15A C15 H15C 109.5
H15B C15 H15C 109.5
C12 C16 H16A 109.5
C12 C16 H16B 109.5
H16A C16 H16B 109.5
C12 C16 H16C 109.5
H16A C16 H16C 109.5
H16B C16 H16C 109.5
C14 C17 H17A 109.5
C14 C17 H17B 109.5
H17A C17 H17B 109.5
C14 C17 H17C 109.5
H17A C17 H17C 109.5
H17B C17 H17C 109.5
C19 C18 C1 125.1(2)
C19 C18 H18 117.5
C1 C18 H18 117.5
C18 C19 C20 126.0(2)
C18 C19 H19 117.0
C20 C19 H19 117.0
C21 C20 C25 119.3(2)
C21 C20 C19 123.4(2)
C25 C20 C19 117.3(2)
C22 C21 C20 119.7(3)
C22 C21 C26 119.0(3)
C20 C21 C26 121.3(2)
C23 C22 C21 121.5(3)
C23 C22 H22 119.2
C21 C22 H22 119.2
C24 C23 C22 118.0(3)
C24 C23 C27 121.6(4)
C22 C23 C27 120.4(4)
C23 C24 C25 122.7(3)
C23 C24 H24 118.7
C25 C24 H24 118.7
C24 C25 C20 118.9(3)
C24 C25 C28 120.2(3)
C20 C25 C28 120.9(2)
C21 C26 H26A 109.5
C21 C26 H26B 109.5
H26A C26 H26B 109.5
C21 C26 H26C 109.5
H26A C26 H26C 109.5
H26B C26 H26C 109.5
C23 C27 H27A 109.5
C23 C27 H27B 109.5
H27A C27 H27B 109.5
C23 C27 H27C 109.5
H27A C27 H27C 109.5
H27B C27 H27C 109.5
C25 C28 H28A 109.5
C25 C28 H28B 109.5
H28A C28 H28B 109.5
C25 C28 H28C 109.5
H28A C28 H28C 109.5
H28B C28 H28C 109.5
C30 C29 O6 115.0(2)
C30 C29 C33 130.5(3)
O6 C29 C33 114.3(2)
C29 C30 C31 110.2(2)
C29 C30 H30 124.9
C31 C30 H30 124.9
C30 C31 C37 116.14(19)
C30 C31 C32 99.60(18)
C37 C31 C32 117.45(18)
C30 C31 H31 107.7
C37 C31 H31 107.7
C32 C31 H31 107.7
O6 C32 C46 110.49(18)
O6 C32 C35 107.45(18)
C46 C32 C35 106.15(18)
O6 C32 C31 106.53(17)
C46 C32 C31 116.29(17)
C35 C32 C31 109.6(2)
O9 C33 O10 123.9(3)
O9 C33 C29 124.7(3)
O10 C33 C29 111.3(3)
O10 C34 H34A 109.5
O10 C34 H34B 109.5
H34A C34 H34B 109.5
O10 C34 H34C 109.5
H34A C34 H34C 109.5
H34B C34 H34C 109.5
O7 C35 O8 123.4(3)
O7 C35 C32 125.1(3)
O8 C35 C32 111.5(3)
O8 C36 H36A 109.5
O8 C36 H36B 109.5
H36A C36 H36B 109.5
O8 C36 H36C 109.5
H36A C36 H36C 109.5
H36B C36 H36C 109.5
C38 C37 C42 118.8(2)
C38 C37 C31 118.1(2)
C42 C37 C31 123.1(2)
C39 C38 C37 119.5(3)
C39 C38 C45 117.7(2)
C37 C38 C45 122.8(2)
C40 C39 C38 122.4(3)
C40 C39 H39 118.8
C38 C39 H39 118.8
C39 C40 C41 117.5(3)
C39 C40 C44 122.4(4)
C41 C40 C44 120.1(4)
C40 C41 C42 123.0(3)
C40 C41 H41 118.5
C42 C41 H41 118.5
C41 C42 C37 118.7(3)
C41 C42 C43 117.2(3)
C37 C42 C43 124.1(2)
C42 C43 H43A 109.5
C42 C43 H43B 109.5
H43A C43 H43B 109.5
C42 C43 H43C 109.5
H43A C43 H43C 109.5
H43B C43 H43C 109.5
C40 C44 H44A 109.5
C40 C44 H44B 109.5
H44A C44 H44B 109.5
C40 C44 H44C 109.5
H44A C44 H44C 109.5
H44B C44 H44C 109.5
C38 C45 H45A 109.5
C38 C45 H45B 109.5
H45A C45 H45B 109.5
C38 C45 H45C 109.5
H45A C45 H45C 109.5
H45B C45 H45C 109.5
C47 C46 C32 125.5(2)
C47 C46 H46 117.3
C32 C46 H46 117.3
C46 C47 C48 126.1(2)
C46 C47 H47 117.0
C48 C47 H47 117.0
C49 C48 C53 119.6(2)
C49 C48 C47 122.4(2)
C53 C48 C47 117.9(2)
C50 C49 C48 118.7(3)
C50 C49 C55 119.8(3)
C48 C49 C55 121.5(2)
C49 C50 C51 122.2(3)
C49 C50 H50 118.9
C51 C50 H50 118.9
C52 C51 C50 118.1(3)
C52 C51 C56 121.5(3)
C50 C51 C56 120.3(3)
C51 C52 C53 122.0(3)
C51 C52 H52 119.0
C53 C52 H52 119.0
C52 C53 C48 119.3(3)
C52 C53 C54 120.1(3)
C48 C53 C54 120.6(2)
C53 C54 H54A 109.5
C53 C54 H54B 109.5
H54A C54 H54B 109.5
C53 C54 H54C 109.5
H54A C54 H54C 109.5
H54B C54 H54C 109.5
C49 C55 H55A 109.5
C49 C55 H55B 109.5
H55A C55 H55B 109.5
C49 C55 H55C 109.5
H55A C55 H55C 109.5
H55B C55 H55C 109.5
C51 C56 H56A 109.5
C51 C56 H56B 109.5
H56A C56 H56B 109.5
C51 C56 H56C 109.5
H56A C56 H56C 109.5
H56B C56 H56C 109.5
C4 O1 C1 106.13(18)
C7 O2 C8 116.3(3)
C5 O5 C6 112.4(4)
C29 O6 C32 106.02(17)
C35 O8 C36 115.5(3)
C33 O10 C34 113.5(3)

loop_
_geom_bond_atom_site_label_1
_geom_bond_atom_site_label_2
_geom_bond_distance
C1 O1 1.460(3)
C1 C18 1.511(3)
C1 C7 1.530(4)
C1 C2 1.559(3)
C2 C3 1.508(3)
C2 C9 1.517(3)
C2 H2 0.9800
C3 C4 1.316(4)
C3 H3 0.9300
C4 O1 1.373(3)
C4 C5 1.482(4)
C5 O4 1.180(4)
C5 O5 1.306(4)
C6 O5 1.485(5)
C6 H6A 0.9600
C6 H6B 0.9600
C6 H6C 0.9600
C7 O3 1.159(3)
C7 O2 1.319(4)
C8 O2 1.454(4)
C8 H8A 0.9600
C8 H8B 0.9600
C8 H8C 0.9600
C9 C14 1.404(3)
C9 C10 1.409(3)
C10 C11 1.384(4)
C10 C15 1.511(4)
C11 C12 1.379(5)
C11 H11 0.9300
C12 C13 1.367(4)
C12 C16 1.527(5)
C13 C14 1.388(4)
C13 H13 0.9300
C14 C17 1.513(4)
C15 H15A 0.9600
C15 H15B 0.9600
C15 H15C 0.9600
C16 H16A 0.9600
C16 H16B 0.9600
C16 H16C 0.9600
C17 H17A 0.9600
C17 H17B 0.9600
C17 H17C 0.9600
C18 C19 1.304(3)
C18 H18 0.9300
C19 C20 1.492(3)
C19 H19 0.9300
C20 C21 1.391(4)
C20 C25 1.403(4)
C21 C22 1.389(4)
C21 C26 1.518(5)
C22 C23 1.383(5)
C22 H22 0.9300
C23 C24 1.368(5)
C23 C27 1.525(4)
C24 C25 1.383(4)
C24 H24 0.9300
C25 C28 1.504(4)
C26 H26A 0.9600
C26 H26B 0.9600
C26 H26C 0.9600
C27 H27A 0.9600
C27 H27B 0.9600
C27 H27C 0.9600
C28 H28A 0.9600
C28 H28B 0.9600
C28 H28C 0.9600
C29 C30 1.309(3)
C29 O6 1.369(3)
C29 C33 1.481(4)
C30 C31 1.511(3)
C30 H30 0.9300
C31 C37 1.521(3)
C31 C32 1.561(3)
C31 H31 0.9800
C32 O6 1.453(3)
C32 C46 1.503(3)
C32 C35 1.534(4)
C33 O9 1.183(4)
C33 O10 1.310(4)
C34 O10 1.472(4)
C34 H34A 0.9600
C34 H34B 0.9600
C34 H34C 0.9600
C35 O7 1.167(3)
C35 O8 1.315(3)
C36 O8 1.465(4)
C36 H36A 0.9600
C36 H36B 0.9600
C36 H36C 0.9600
C37 C38 1.403(3)
C37 C42 1.403(4)
C38 C39 1.390(4)
C38 C45 1.501(4)
C39 C40 1.368(5)
C39 H39 0.9300
C40 C41 1.377(5)
C40 C44 1.521(5)
C41 C42 1.388(4)
C41 H41 0.9300
C42 C43 1.504(4)
C43 H43A 0.9600
C43 H43B 0.9600
C43 H43C 0.9600
C44 H44A 0.9600
C44 H44B 0.9600
C44 H44C 0.9600
C45 H45A 0.9600
C45 H45B 0.9600
C45 H45C 0.9600
C46 C47 1.308(3)
C46 H46 0.9300
C47 C48 1.486(3)
C47 H47 0.9300
C48 C49 1.401(4)
C48 C53 1.405(4)
C49 C50 1.388(4)
C49 C55 1.509(4)
C50 C51 1.388(4)
C50 H50 0.9300
C51 C52 1.374(4)
C51 C56 1.522(4)
C52 C53 1.385(4)
C52 H52 0.9300
C53 C54 1.499(4)
C54 H54A 0.9600
C54 H54B 0.9600
C54 H54C 0.9600
C55 H55A 0.9600
C55 H55B 0.9600
C55 H55C 0.9600
C56 H56A 0.9600
C56 H56B 0.9600
C56 H56C 0.9600

loop_
_geom_torsion_atom_site_label_1
_geom_torsion_atom_site_label_2
_geom_torsion_atom_site_label_3
_geom_torsion_atom_site_label_4
_geom_torsion
O1 C1 C2 C3 16.0(2)
C18 C1 C2 C3 139.1(2)
C7 C1 C2 C3 -100.2(2)
O1 C1 C2 C9 -111.7(2)
C18 C1 C2 C9 11.3(3)
C7 C1 C2 C9 132.0(2)
C9 C2 C3 C4 118.3(2)
C1 C2 C3 C4 -10.0(3)
C2 C3 C4 O1 -0.2(3)
C2 C3 C4 C5 -177.0(3)
C3 C4 C5 O4 -174.8(3)
O1 C4 C5 O4 8.5(4)
C3 C4 C5 O5 3.3(4)
O1 C4 C5 O5 -173.4(2)
O1 C1 C7 O3 -146.9(3)
C18 C1 C7 O3 94.6(3)
C2 C1 C7 O3 -31.4(4)
O1 C1 C7 O2 35.5(3)
C18 C1 C7 O2 -83.1(3)
C2 C1 C7 O2 150.9(2)
C3 C2 C9 C14 133.0(2)
C1 C2 C9 C14 -108.0(2)
C3 C2 C9 C10 -46.9(3)
C1 C2 C9 C10 72.0(3)
C14 C9 C10 C11 -1.8(3)
C2 C9 C10 C11 178.1(2)
C14 C9 C10 C15 176.8(2)
C2 C9 C10 C15 -3.3(4)
C9 C10 C11 C12 1.6(4)
C15 C10 C11 C12 -177.1(3)
C10 C11 C12 C13 -0.3(5)
C10 C11 C12 C16 -179.8(3)
C11 C12 C13 C14 -0.7(5)
C16 C12 C13 C14 178.8(3)
C12 C13 C14 C9 0.4(4)
C12 C13 C14 C17 179.8(3)
C10 C9 C14 C13 0.9(3)
C2 C9 C14 C13 -179.0(2)
C10 C9 C14 C17 -178.6(2)
C2 C9 C14 C17 1.5(3)
O1 C1 C18 C19 -17.3(3)
C7 C1 C18 C19 99.2(3)
C2 C1 C18 C19 -138.2(3)
C1 C18 C19 C20 -173.7(2)
C18 C19 C20 C21 -59.7(4)
C18 C19 C20 C25 120.4(3)
C25 C20 C21 C22 -0.9(4)
C19 C20 C21 C22 179.2(3)
C25 C20 C21 C26 177.8(3)
C19 C20 C21 C26 -2.1(4)
C20 C21 C22 C23 0.8(5)
C26 C21 C22 C23 -178.0(3)
C21 C22 C23 C24 -0.6(5)
C21 C22 C23 C27 -180.0(3)
C22 C23 C24 C25 0.5(5)
C27 C23 C24 C25 179.8(3)
C23 C24 C25 C20 -0.6(4)
C23 C24 C25 C28 -178.8(3)
C21 C20 C25 C24 0.8(4)
C19 C20 C25 C24 -179.3(2)
C21 C20 C25 C28 179.0(2)
C19 C20 C25 C28 -1.0(4)
O6 C29 C30 C31 1.3(3)
C33 C29 C30 C31 175.4(2)
C29 C30 C31 C37 -118.6(2)
C29 C30 C31 C32 8.5(3)
C30 C31 C32 O6 -14.7(2)
C37 C31 C32 O6 111.6(2)
C30 C31 C32 C46 -138.3(2)
C37 C31 C32 C46 -12.1(3)
C30 C31 C32 C35 101.3(2)
C37 C31 C32 C35 -132.5(2)
C30 C29 C33 O9 -179.4(3)
O6 C29 C33 O9 -5.2(4)
C30 C29 C33 O10 2.1(4)
O6 C29 C33 O10 176.3(2)
O6 C32 C35 O7 146.2(3)
C46 C32 C35 O7 -95.5(3)
C31 C32 C35 O7 30.8(3)
O6 C32 C35 O8 -37.2(3)
C46 C32 C35 O8 81.1(3)
C31 C32 C35 O8 -152.6(2)
C30 C31 C37 C38 -133.5(2)
C32 C31 C37 C38 108.8(2)
C30 C31 C37 C42 46.8(3)
C32 C31 C37 C42 -70.9(3)
C42 C37 C38 C39 -2.1(3)
C31 C37 C38 C39 178.2(2)
C42 C37 C38 C45 177.6(2)
C31 C37 C38 C45 -2.1(3)
C37 C38 C39 C40 0.0(4)
C45 C38 C39 C40 -179.7(3)
C38 C39 C40 C41 1.5(5)
C38 C39 C40 C44 -179.6(3)
C39 C40 C41 C42 -0.9(5)
C44 C40 C41 C42 -179.9(3)
C40 C41 C42 C37 -1.2(4)
C40 C41 C42 C43 178.1(3)
C38 C37 C42 C41 2.6(3)
C31 C37 C42 C41 -177.7(2)
C38 C37 C42 C43 -176.6(2)
C31 C37 C42 C43 3.1(4)
O6 C32 C46 C47 15.6(3)
C35 C32 C46 C47 -100.6(3)
C31 C32 C46 C47 137.2(2)
C32 C46 C47 C48 172.9(2)
C46 C47 C48 C49 59.6(4)
C46 C47 C48 C53 -119.1(3)
C53 C48 C49 C50 2.1(4)
C47 C48 C49 C50 -176.6(2)
C53 C48 C49 C55 -177.7(3)
C47 C48 C49 C55 3.7(4)
C48 C49 C50 C51 -0.6(4)
C55 C49 C50 C51 179.1(3)
C49 C50 C51 C52 -1.6(4)
C49 C50 C51 C56 178.2(3)
C50 C51 C52 C53 2.3(4)
C56 C51 C52 C53 -177.5(3)
C51 C52 C53 C48 -0.8(4)
C51 C52 C53 C54 177.0(3)
C49 C48 C53 C52 -1.4(4)
C47 C48 C53 C52 177.3(2)
C49 C48 C53 C54 -179.2(2)
C47 C48 C53 C54 -0.5(4)
C3 C4 O1 C1 11.3(3)
C5 C4 O1 C1 -171.4(2)
C18 C1 O1 C4 -143.24(19)
C7 C1 O1 C4 100.8(2)
C2 C1 O1 C4 -17.1(2)
O3 C7 O2 C8 -3.0(5)
C1 C7 O2 C8 174.8(3)
O4 C5 O5 C6 -3.9(5)
C4 C5 O5 C6 177.9(3)
C30 C29 O6 C32 -11.4(3)
C33 C29 O6 C32 173.46(19)
C46 C32 O6 C29 143.32(18)
C35 C32 O6 C29 -101.3(2)
C31 C32 O6 C29 16.2(2)
O7 C35 O8 C36 2.7(5)
C32 C35 O8 C36 -174.0(3)
O9 C33 O10 C34 3.5(5)
C29 C33 O10 C34 -178.0(3)
